data_4339333
loop_
_publ_author_name
'Poltavets, Viktor V.'
'Lokshin, Konstantin A.'
'Croft, Mark'
'Mandal, Tapas K.'
'Egami, Takeshi'
'Greenblatt, Martha'

_publ_section_title
;
 Crystal structures of Ln4Ni3O8 (Ln = La, Nd) triple layer T'-type
 nickelates.
;
_journal_issue 25
_journal_name_full 'Inorganic chemistry'
_journal_page_first 10887
_journal_page_last 10891
_journal_paper_doi 10.1021/ic701480v
_journal_volume 46
_journal_year 2007
_chemical_formula_sum 'La4 Ni3 O8'
_chemical_formula_weight 859.72
_space_group_IT_number 139
_symmetry_cell_setting tetragonal
_symmetry_space_group_name_Hall '-I 4 2'
_symmetry_space_group_name_H-M 'I 4/m m m'
_cell_angle_alpha 90.0
_cell_angle_beta 90.0
_cell_angle_gamma 90.0
_cell_formula_units_Z 2
_cell_length_a 3.97083(4)
_cell_length_b 3.97083
_cell_length_c 26.1057(5)
_cell_volume 411.621(9)
_pd_block_id 2007-05-18T18:10|LA4NI3O8_2|La4Ni3O8_2|Overall
_pd_phase_name
;
;
_cod_data_source_file ic701480v-file002.cif
_cod_data_source_block La4Ni3O8_1_publ
_cod_database_code 4339333

loop_
_symmetry_equiv_pos_site_id
_symmetry_equiv_pos_as_xyz
1 +x,+y,+z
2 -y,+x,+z
3 -x,-y,+z
4 +y,-x,+z
5 -x,+y,+z
6 -y,-x,+z
7 +x,-y,+z
8 +y,+x,+z
-1 -x,-y,-z
-2 +y,-x,-z
-3 +x,+y,-z
-4 -y,+x,-z
-5 +x,-y,-z
-6 +y,+x,-z
-7 -x,+y,-z
-8 -y,-x,-z
101 +x+1/2,+y+1/2,+z+1/2
102 -y+1/2,+x+1/2,+z+1/2
103 -x+1/2,-y+1/2,+z+1/2
104 +y+1/2,-x+1/2,+z+1/2
105 -x+1/2,+y+1/2,+z+1/2
106 -y+1/2,-x+1/2,+z+1/2
107 +x+1/2,-y+1/2,+z+1/2
108 +y+1/2,+x+1/2,+z+1/2
-101 -x+1/2,-y+1/2,-z+1/2
-102 +y+1/2,-x+1/2,-z+1/2
-103 +x+1/2,+y+1/2,-z+1/2
-104 -y+1/2,+x+1/2,-z+1/2
-105 +x+1/2,-y+1/2,-z+1/2
-106 +y+1/2,+x+1/2,-z+1/2
-107 -x+1/2,+y+1/2,-z+1/2
-108 -y+1/2,-x+1/2,-z+1/2

loop_
_atom_site_type_symbol
_atom_site_label
_atom_site_fract_x
_atom_site_fract_y
_atom_site_fract_z
_atom_site_occupancy
_atom_site_thermal_displace_type
_atom_site_U_iso_or_equiv
_atom_site_symmetry_multiplicity
La La1 0.0 0.0 0.43296 1.0 Uiso 0.00601 4
La La2 0.0 0.0 0.29976 1.0 Uiso 0.0078 4
Ni Ni1 0.0 0.0 0.0 1.0 Uiso 0.0107 2
Ni Ni2 0.0 0.0 0.12497 1.0 Uiso 0.00721 4
O O1 0.0 0.5 0.0 1.0 Uiso 0.00866 4
O O2 0.0 0.5 0.12558 1.0 Uiso 0.01182 8
O O3 0.0 0.5 0.25 1.0 Uiso 0.00803 4

loop_
_atom_type_symbol
_atom_type_number_in_cell
La 8.0
Ni 6.0
O 16.0
